data_2243879
loop_
_publ_author_name
'Bouzian, Younos'
'Chkirate, Karim'
'Mague, Joel T.'
'Al-Ostoot, Fares Hezam'
'Hammou Ahabchane, Noureddine'
'Essassi, El Mokhtar'

_publ_section_title
;
 Crystal structure, Hirshfeld surface analysis and density functional
 theory study of benzyl
 2-oxo-1-(prop-2-yn-1-yl)-1,2-dihydroquinoline-4-carboxylate
;
_journal_coeditor_code TX2040
_journal_issue 8
_journal_name_full 'Acta Crystallographica Section E'
_journal_page_first 824
_journal_page_last 828
_journal_paper_doi 10.1107/S2056989021007416
_journal_volume 77
_journal_year 2021
_chemical_formula_iupac 'C20 H15 N O3'
_chemical_formula_moiety 'C20 H15 N O3'
_chemical_formula_sum 'C20 H15 N O3'
_chemical_formula_weight 317.33
_chemical_name_systematic
;
Benzyl 2-oxo-1-(prop-2-yn-1-yl)-1,2-dihydroquinoline-4-carboxylate
;
_space_group_crystal_system monoclinic
_space_group_IT_number 14
_space_group_name_Hall '-P 2yn'
_space_group_name_H-M_alt 'P 1 21/n 1'
_atom_sites_solution_hydrogens geom
_atom_sites_solution_primary dual
_atom_sites_solution_secondary difmap
_audit_creation_method SHELXL-2018/3
_cell_angle_alpha 90
_cell_angle_beta 96.1550(10)
_cell_angle_gamma 90
_cell_formula_units_Z 4
_cell_length_a 8.2284(3)
_cell_length_b 13.7693(4)
_cell_length_c 13.9230(4)
_cell_measurement_reflns_used 9939
_cell_measurement_temperature 150(2)
_cell_measurement_theta_max 33.2503
_cell_measurement_theta_min 2.4897
_cell_volume 1568.37(9)
_computing_cell_refinement
;
<i>SAINT</i> (Bruker, 2020)
;
_computing_data_collection
;
<i>APEX3</i> (Bruker, 2020)
;
_computing_data_reduction
;
<i>SAINT</i> (Bruker, 2020)
;
_computing_molecular_graphics
;
<i>DIAMOND</i> (Brandenburg & Putz, 2012)
;
_computing_publication_material
;
<i>SHELXTL</i> (Sheldrick, 2008)
;
_computing_structure_refinement
;
<i>SHELXL2018/1</i> (Sheldrick, 2015<i>b</i>)
;
_computing_structure_solution
;
<i>SHELXT</i> (Sheldrick, 2015<i>a</i>)
;
_diffrn_ambient_temperature 150(2)
_diffrn_detector_area_resol_mean 7.3910
_diffrn_measured_fraction_theta_full 0.997
_diffrn_measured_fraction_theta_max 0.991
_diffrn_measurement_device 'Bruker D8 QUEST PHOTON 3 diffractometer'
_diffrn_measurement_device_type 'Bruker D8 QUEST PHOTON 3 diffractometer'
_diffrn_measurement_method '\f and \w scans'
_diffrn_radiation_monochromator graphite
_diffrn_radiation_type MoK\a
_diffrn_radiation_wavelength 0.71073
_diffrn_reflns_av_R_equivalents 0.0246
_diffrn_reflns_av_unetI/netI 0.0130
_diffrn_reflns_limit_h_max 12
_diffrn_reflns_limit_h_min -12
_diffrn_reflns_limit_k_max 21
_diffrn_reflns_limit_k_min -21
_diffrn_reflns_limit_l_max 21
_diffrn_reflns_limit_l_min -21
_diffrn_reflns_number 80207
_diffrn_reflns_theta_full 33.000
_diffrn_reflns_theta_max 33.354
_diffrn_reflns_theta_min 2.943
_diffrn_source 'fine-focus sealed tube'
_diffrn_source_current 30.0
_diffrn_source_power 1.50
_diffrn_source_voltage 50
_exptl_absorpt_coefficient_mu 0.091
_exptl_absorpt_correction_T_max 0.97
_exptl_absorpt_correction_T_min 0.93
_exptl_absorpt_correction_type numerical
_exptl_absorpt_process_details
;
(<i>SADABS</i>; Krause <i>et al.</i>, 2015)
;
_exptl_crystal_colour colourless
_exptl_crystal_density_diffrn 1.344
_exptl_crystal_density_method 'not measured'
_exptl_crystal_description block
_exptl_crystal_F_000 664
_exptl_crystal_size_max 0.437
_exptl_crystal_size_mid 0.348
_exptl_crystal_size_min 0.320
_refine_diff_density_max 0.460
_refine_diff_density_min -0.211
_refine_ls_extinction_method none
_refine_ls_goodness_of_fit_ref 1.033
_refine_ls_hydrogen_treatment constr
_refine_ls_matrix_type full
_refine_ls_number_parameters 217
_refine_ls_number_reflns 6020
_refine_ls_number_restraints 0
_refine_ls_restrained_S_all 1.033
_refine_ls_R_factor_all 0.0517
_refine_ls_R_factor_gt 0.0460
_refine_ls_shift/su_max 0.001
_refine_ls_shift/su_mean 0.000
_refine_ls_structure_factor_coef Fsqd
_refine_ls_weighting_details 'w=1/[\s^2^(Fo^2^)+(0.0739P)^2^+0.3685P] where P=(Fo^2^+2Fc^2^)/3'
_refine_ls_weighting_scheme calc
_refine_ls_wR_factor_gt 0.1282
_refine_ls_wR_factor_ref 0.1331
_reflns_number_gt 5304
_reflns_number_total 6020
_reflns_threshold_expression 'I > 2\s(I)'
_cod_data_source_file tx2040sup1.cif
_cod_data_source_block I
_cod_original_sg_symbol_H-M 'P 21/n'
_cod_database_code 2243879
_shelx_space_group_comment
;
The symmetry employed for this shelxl refinement is uniquely defined
by the following loop, which should always be used as a source of
symmetry information in preference to the above space-group names.
They are only intended as comments.
;
_shelx_estimated_absorpt_t_min 0.961
_shelx_estimated_absorpt_t_max 0.971

loop_
_space_group_symop_operation_xyz
'x, y, z'
'-x+1/2, y+1/2, -z+1/2'
'-x, -y, -z'
'x-1/2, -y-1/2, z-1/2'

loop_
_atom_site_type_symbol
_atom_site_label
_atom_site_fract_x
_atom_site_fract_y
_atom_site_fract_z
_atom_site_U_iso_or_equiv
_atom_site_adp_type
_atom_site_calc_flag
_atom_site_occupancy
_atom_site_disorder_assembly
_atom_site_disorder_group
O O1 0.79130(8) 0.56932(5) 0.29079(6) 0.03386(17) Uani d 1 . .
O O2 0.15346(8) 0.39853(5) 0.36012(6) 0.03159(16) Uani d 1 . .
O O3 0.34027(8) 0.35057(5) 0.26450(5) 0.02547(14) Uani d 1 . .
N N1 0.63622(8) 0.63640(5) 0.39987(5) 0.01811(12) Uani d 1 . .
C C1 0.49088(9) 0.64053(5) 0.44357(5) 0.01656(13) Uani d 1 . .
C C2 0.46483(10) 0.71713(6) 0.50694(6) 0.02098(14) Uani d 1 . .
H H2 0.544815 0.766658 0.518906 0.025 Uiso calc 1 . .
C C3 0.32280(11) 0.72050(6) 0.55192(6) 0.02469(16) Uani d 1 . .
H H3 0.306866 0.771800 0.595567 0.030 Uiso calc 1 . .
C C4 0.20287(10) 0.64925(7) 0.53375(6) 0.02508(16) Uani d 1 . .
H H4 0.106080 0.651845 0.565229 0.030 Uiso calc 1 . .
C C5 0.22538(10) 0.57466(6) 0.46961(6) 0.02108(14) Uani d 1 . .
H H5 0.142234 0.527154 0.456509 0.025 Uiso calc 1 . .
C C6 0.36952(9) 0.56798(5) 0.42340(5) 0.01629(13) Uani d 1 . .
C C7 0.40167(8) 0.49162(5) 0.35579(5) 0.01659(13) Uani d 1 . .
C C8 0.54184(9) 0.49270(6) 0.31341(6) 0.02043(14) Uani d 1 . .
H H8 0.560136 0.442273 0.269253 0.025 Uiso calc 1 . .
C C9 0.66584(10) 0.56733(6) 0.33219(6) 0.02148(15) Uani d 1 . .
C C10 0.76472(10) 0.71018(6) 0.42091(6) 0.02241(15) Uani d 1 . .
H H10A 0.775440 0.725750 0.490720 0.027 Uiso calc 1 . .
H H10B 0.870536 0.683646 0.405222 0.027 Uiso calc 1 . .
C C11 0.72727(11) 0.79935(6) 0.36498(7) 0.02598(17) Uani d 1 . .
C C12 0.69298(13) 0.87027(8) 0.31880(9) 0.0356(2) Uani d 1 . .
H H12 0.665529 0.927061 0.281827 0.043 Uiso calc 1 . .
C C13 0.28317(9) 0.41024(5) 0.32886(6) 0.01886(14) Uani d 1 . .
C C14 0.23208(11) 0.27253(7) 0.22635(6) 0.02652(17) Uani d 1 . .
H H14A 0.266692 0.250123 0.164117 0.032 Uiso calc 1 . .
H H14B 0.119369 0.298095 0.213628 0.032 Uiso calc 1 . .
C C15 0.23223(10) 0.18782(6) 0.29404(6) 0.02316(15) Uani d 1 . .
C C16 0.36596(12) 0.12502(8) 0.30625(7) 0.0318(2) Uani d 1 . .
H H16 0.457268 0.135594 0.271197 0.038 Uiso calc 1 . .
C C17 0.36579(17) 0.04679(9) 0.36979(9) 0.0430(3) Uani d 1 . .
H H17 0.457907 0.004905 0.378888 0.052 Uiso calc 1 . .
C C18 0.2320(2) 0.02998(9) 0.41959(9) 0.0502(3) Uani d 1 . .
H H18 0.232480 -0.023368 0.462895 0.060 Uiso calc 1 . .
C C19 0.09713(18) 0.09064(9) 0.40660(9) 0.0442(3) Uani d 1 . .
H H19 0.004674 0.078535 0.440243 0.053 Uiso calc 1 . .
C C20 0.09774(12) 0.16940(7) 0.34402(7) 0.02989(19) Uani d 1 . .
H H20 0.005332 0.211073 0.335298 0.036 Uiso calc 1 . .

loop_
_atom_site_aniso_label
_atom_site_aniso_U_11
_atom_site_aniso_U_22
_atom_site_aniso_U_33
_atom_site_aniso_U_12
_atom_site_aniso_U_13
_atom_site_aniso_U_23
O1 0.0257(3) 0.0298(3) 0.0496(4) -0.0088(3) 0.0203(3) -0.0130(3)
O2 0.0222(3) 0.0270(3) 0.0474(4) -0.0083(2) 0.0127(3) -0.0108(3)
O3 0.0263(3) 0.0234(3) 0.0276(3) -0.0089(2) 0.0067(2) -0.0090(2)
N1 0.0171(3) 0.0150(3) 0.0224(3) -0.0026(2) 0.0026(2) -0.0004(2)
C1 0.0176(3) 0.0148(3) 0.0171(3) 0.0000(2) 0.0009(2) 0.0012(2)
C2 0.0242(3) 0.0177(3) 0.0208(3) -0.0006(3) 0.0015(3) -0.0023(2)
C3 0.0270(4) 0.0233(4) 0.0240(3) 0.0028(3) 0.0041(3) -0.0051(3)
C4 0.0219(3) 0.0277(4) 0.0265(4) 0.0025(3) 0.0070(3) -0.0035(3)
C5 0.0182(3) 0.0223(3) 0.0232(3) 0.0000(2) 0.0040(2) -0.0010(3)
C6 0.0160(3) 0.0154(3) 0.0174(3) 0.0005(2) 0.0011(2) 0.0012(2)
C7 0.0165(3) 0.0145(3) 0.0186(3) -0.0011(2) 0.0013(2) 0.0007(2)
C8 0.0196(3) 0.0164(3) 0.0260(3) -0.0028(2) 0.0059(3) -0.0032(2)
C9 0.0191(3) 0.0178(3) 0.0284(4) -0.0025(2) 0.0068(3) -0.0027(3)
C10 0.0197(3) 0.0192(3) 0.0281(4) -0.0051(3) 0.0013(3) -0.0009(3)
C11 0.0237(3) 0.0219(4) 0.0332(4) -0.0062(3) 0.0072(3) 0.0002(3)
C12 0.0313(4) 0.0291(4) 0.0484(6) -0.0021(4) 0.0138(4) 0.0106(4)
C13 0.0183(3) 0.0167(3) 0.0213(3) -0.0018(2) 0.0008(2) -0.0001(2)
C14 0.0295(4) 0.0249(4) 0.0247(4) -0.0092(3) 0.0008(3) -0.0067(3)
C15 0.0230(3) 0.0217(3) 0.0250(3) -0.0049(3) 0.0034(3) -0.0082(3)
C16 0.0268(4) 0.0337(5) 0.0345(4) 0.0020(3) 0.0016(3) -0.0126(4)
C17 0.0522(7) 0.0316(5) 0.0426(6) 0.0117(5) -0.0067(5) -0.0085(4)
C18 0.0824(10) 0.0299(5) 0.0385(6) -0.0013(6) 0.0066(6) 0.0026(4)
C19 0.0619(7) 0.0333(5) 0.0409(6) -0.0112(5) 0.0214(5) -0.0035(4)
C20 0.0309(4) 0.0253(4) 0.0355(4) -0.0054(3) 0.0123(3) -0.0084(3)

loop_
_atom_type_symbol
_atom_type_description
_atom_type_scat_dispersion_real
_atom_type_scat_dispersion_imag
_atom_type_scat_source
C C 0.0033 0.0016 'International Tables Vol C Tables 4.2.6.8 and 6.1.1.4'
H H 0.0000 0.0000 'International Tables Vol C Tables 4.2.6.8 and 6.1.1.4'
N N 0.0061 0.0033 'International Tables Vol C Tables 4.2.6.8 and 6.1.1.4'
O O 0.0106 0.0060 'International Tables Vol C Tables 4.2.6.8 and 6.1.1.4'

loop_
_geom_angle_atom_site_label_1
_geom_angle_atom_site_label_2
_geom_angle_atom_site_label_3
_geom_angle_site_symmetry_1
_geom_angle_site_symmetry_3
_geom_angle
_geom_angle_publ_flag
C13 O3 C14 . . 116.87(7) ?
C9 N1 C1 . . 123.16(6) ?
C9 N1 C10 . . 115.85(6) ?
C1 N1 C10 . . 120.93(6) ?
N1 C1 C2 . . 119.87(7) ?
N1 C1 C6 . . 120.08(6) ?
C2 C1 C6 . . 120.05(7) ?
C3 C2 C1 . . 120.12(7) ?
C3 C2 H2 . . 119.9 ?
C1 C2 H2 . . 119.9 ?
C2 C3 C4 . . 120.62(7) ?
C2 C3 H3 . . 119.7 ?
C4 C3 H3 . . 119.7 ?
C5 C4 C3 . . 119.80(8) ?
C5 C4 H4 . . 120.1 ?
C3 C4 H4 . . 120.1 ?
C4 C5 C6 . . 121.24(7) ?
C4 C5 H5 . . 119.4 ?
C6 C5 H5 . . 119.4 ?
C5 C6 C1 . . 118.15(7) ?
C5 C6 C7 . . 124.21(7) ?
C1 C6 C7 . . 117.65(6) ?
C8 C7 C6 . . 119.87(6) ?
C8 C7 C13 . . 117.37(7) ?
C6 C7 C13 . . 122.76(6) ?
C7 C8 C9 . . 123.06(7) ?
C7 C8 H8 . . 118.5 ?
C9 C8 H8 . . 118.5 ?
O1 C9 N1 . . 121.42(7) ?
O1 C9 C8 . . 122.54(7) ?
N1 C9 C8 . . 116.04(7) ?
C11 C10 N1 . . 111.46(7) ?
C11 C10 H10A . . 109.3 ?
N1 C10 H10A . . 109.3 ?
C11 C10 H10B . . 109.3 ?
N1 C10 H10B . . 109.3 ?
H10A C10 H10B . . 108.0 ?
C12 C11 C10 . . 178.18(10) ?
C11 C12 H12 . . 180.0 ?
O2 C13 O3 . . 123.21(7) ?
O2 C13 C7 . . 125.74(7) ?
O3 C13 C7 . . 111.05(6) ?
O3 C14 C15 . . 112.63(7) ?
O3 C14 H14A . . 109.1 ?
C15 C14 H14A . . 109.1 ?
O3 C14 H14B . . 109.1 ?
C15 C14 H14B . . 109.1 ?
H14A C14 H14B . . 107.8 ?
C20 C15 C16 . . 119.00(9) ?
C20 C15 C14 . . 120.58(8) ?
C16 C15 C14 . . 120.41(8) ?
C17 C16 C15 . . 120.11(10) ?
C17 C16 H16 . . 119.9 ?
C15 C16 H16 . . 119.9 ?
C18 C17 C16 . . 120.18(11) ?
C18 C17 H17 . . 119.9 ?
C16 C17 H17 . . 119.9 ?
C17 C18 C19 . . 120.23(11) ?
C17 C18 H18 . . 119.9 ?
C19 C18 H18 . . 119.9 ?
C18 C19 C20 . . 119.68(11) ?
C18 C19 H19 . . 120.2 ?
C20 C19 H19 . . 120.2 ?
C19 C20 C15 . . 120.76(10) ?
C19 C20 H20 . . 119.6 ?
C15 C20 H20 . . 119.6 ?

loop_
_geom_bond_atom_site_label_1
_geom_bond_atom_site_label_2
_geom_bond_site_symmetry_2
_geom_bond_distance
_geom_bond_publ_flag
O1 C9 . 1.2355(10) ?
O2 C13 . 1.2058(10) ?
O3 C13 . 1.3375(10) ?
O3 C14 . 1.4588(10) ?
N1 C9 . 1.3788(10) ?
N1 C1 . 1.3999(10) ?
N1 C10 . 1.4730(10) ?
C1 C2 . 1.4062(10) ?
C1 C6 . 1.4192(10) ?
C2 C3 . 1.3846(11) ?
C2 H2 . 0.9500 ?
C3 C4 . 1.3953(12) ?
C3 H3 . 0.9500 ?
C4 C5 . 1.3864(11) ?
C4 H4 . 0.9500 ?
C5 C6 . 1.4116(10) ?
C5 H5 . 0.9500 ?
C6 C7 . 1.4543(10) ?
C7 C8 . 1.3507(10) ?
C7 C13 . 1.5062(10) ?
C8 C9 . 1.4520(11) ?
C8 H8 . 0.9500 ?
C10 C11 . 1.4687(12) ?
C10 H10A . 0.9900 ?
C10 H10B . 0.9900 ?
C11 C12 . 1.1865(14) ?
C12 H12 . 0.9500 ?
C14 C15 . 1.4995(13) ?
C14 H14A . 0.9900 ?
C14 H14B . 0.9900 ?
C15 C20 . 1.3922(12) ?
C15 C16 . 1.3955(13) ?
C16 C17 . 1.3940(17) ?
C16 H16 . 0.9500 ?
C17 C18 . 1.382(2) ?
C17 H17 . 0.9500 ?
C18 C19 . 1.385(2) ?
C18 H18 . 0.9500 ?
C19 C20 . 1.3914(16) ?
C19 H19 . 0.9500 ?
C20 H20 . 0.9500 ?

loop_
_geom_hbond_atom_site_label_D
_geom_hbond_atom_site_label_H
_geom_hbond_atom_site_label_A
_geom_hbond_site_symmetry_A
_geom_hbond_distance_DH
_geom_hbond_distance_HA
_geom_hbond_distance_DA
_geom_hbond_angle_DHA
_geom_hbond_publ_flag
C2 H2 Cg3 3_666 0.95 2.94 3.8206(10) 154 y
C4 H4 O2 3_566 0.95 2.57 3.4846(11) 162 y
C5 H5 O2 . 0.95 2.23 2.8917(11) 126 y
C12 H12 O1 2_655 0.95 2.25 3.1463(14) 157 y
C14 H14A Cg2 2_545 0.99 2.65 3.4652(9) 140 y
C16 H16 O1 2_645 0.95 2.50 3.3443(12) 148 y

loop_
_geom_torsion_atom_site_label_1
_geom_torsion_atom_site_label_2
_geom_torsion_atom_site_label_3
_geom_torsion_atom_site_label_4
_geom_torsion_site_symmetry_1
_geom_torsion_site_symmetry_2
_geom_torsion_site_symmetry_3
_geom_torsion_site_symmetry_4
_geom_torsion
_geom_torsion_publ_flag
C9 N1 C1 C2 . . . . -175.56(7) ?
C10 N1 C1 C2 . . . . 1.37(10) ?
C9 N1 C1 C6 . . . . 3.97(11) ?
C10 N1 C1 C6 . . . . -179.10(7) ?
N1 C1 C2 C3 . . . . -178.65(7) ?
C6 C1 C2 C3 . . . . 1.82(11) ?
C1 C2 C3 C4 . . . . -1.16(13) ?
C2 C3 C4 C5 . . . . -0.41(13) ?
C3 C4 C5 C6 . . . . 1.33(13) ?
C4 C5 C6 C1 . . . . -0.66(11) ?
C4 C5 C6 C7 . . . . 179.70(7) ?
N1 C1 C6 C5 . . . . 179.56(7) ?
C2 C1 C6 C5 . . . . -0.91(11) ?
N1 C1 C6 C7 . . . . -0.77(10) ?
C2 C1 C6 C7 . . . . 178.76(7) ?
C5 C6 C7 C8 . . . . 178.41(7) ?
C1 C6 C7 C8 . . . . -1.23(11) ?
C5 C6 C7 C13 . . . . -0.72(11) ?
C1 C6 C7 C13 . . . . 179.64(6) ?
C6 C7 C8 C9 . . . . 0.28(12) ?
C13 C7 C8 C9 . . . . 179.45(7) ?
C1 N1 C9 O1 . . . . 175.57(8) ?
C10 N1 C9 O1 . . . . -1.50(12) ?
C1 N1 C9 C8 . . . . -4.77(11) ?
C10 N1 C9 C8 . . . . 178.16(7) ?
C7 C8 C9 O1 . . . . -177.70(9) ?
C7 C8 C9 N1 . . . . 2.64(12) ?
C9 N1 C10 C11 . . . . 96.66(8) ?
C1 N1 C10 C11 . . . . -80.48(9) ?
C14 O3 C13 O2 . . . . 4.71(12) ?
C14 O3 C13 C7 . . . . -175.41(7) ?
C8 C7 C13 O2 . . . . 179.78(8) ?
C6 C7 C13 O2 . . . . -1.07(12) ?
C8 C7 C13 O3 . . . . -0.10(10) ?
C6 C7 C13 O3 . . . . 179.05(7) ?
C13 O3 C14 C15 . . . . -80.18(10) ?
O3 C14 C15 C20 . . . . 107.82(9) ?
O3 C14 C15 C16 . . . . -73.57(10) ?
C20 C15 C16 C17 . . . . -1.82(13) ?
C14 C15 C16 C17 . . . . 179.56(8) ?
C15 C16 C17 C18 . . . . 1.23(16) ?
C16 C17 C18 C19 . . . . 0.10(18) ?
C17 C18 C19 C20 . . . . -0.80(19) ?
C18 C19 C20 C15 . . . . 0.19(17) ?
C16 C15 C20 C19 . . . . 1.12(14) ?
C14 C15 C20 C19 . . . . 179.74(9) ?

_cod_database_fobs_code 2243879
